data_7234788
loop_
_publ_author_name
'J. M. Bermudez-Garcia'
'M. Sanchez-Andujar'
'S. Yanez-Vilar'
'S. Castro-Garcia'
'R. Artiaga'
'J. Lopez-Beceiro'
'L. Botana'
'A. Alegria'
'M. A. Senaris-Rodriguez'

_publ_section_title
;
 Multiple phase and dielectric transitions on a novel multi-sensitive
 [TPrA][M(dca)3] (M: Fe2+, Co2+ and Ni2+) hybrid inorganic-organic
 perovskite family
;
_journal_name_full 'Journal of Materials Chemistry C'
_journal_page_first 4889
_journal_page_last 4898
_journal_paper_doi 10.1039/C6TC00723F
_journal_volume 4
_journal_year 2016
_chemical_formula_sum 'C18 H28 Fe N10'
_chemical_formula_weight 440.326
_space_group_IT_number 72
_space_group_name_Hall '-I 2 2c'
_space_group_name_H-M_alt 'I b a m'
_symmetry_cell_setting orthorhombic
_symmetry_space_group_name_H-M 'I b a m'
_atom_sites_solution_hydrogens geom
_atom_sites_solution_primary direct
_atom_sites_solution_secondary difmap
_cell_angle_alpha 90.00
_cell_angle_beta 90.00
_cell_angle_gamma 90.00
_cell_formula_units_Z 4
_cell_length_a 11.5219(4)
_cell_length_b 11.5355(4)
_cell_length_c 17.3841(5)
_cell_measurement_temperature 323(2)
_cell_volume 2310.54(13)
_computing_cell_refinement 'Bruker SAINT'
_computing_data_collection 'Bruker APEX2'
_computing_data_reduction 'Bruker SAINT'
_computing_molecular_graphics 'Bruker SHELXTL'
_computing_publication_material 'Bruker SHELXTL'
_computing_structure_refinement 'SHELXL-97 (Sheldrick, 2008)'
_computing_structure_solution 'SHELXS-97 (Sheldrick, 2008)'
_diffrn_ambient_temperature 323(2)
_diffrn_measured_fraction_theta_full 0.988
_diffrn_measured_fraction_theta_max 0.988
_diffrn_measurement_device_type 'Bruker APEX-II CCD'
_diffrn_measurement_method '\f and \w scans'
_diffrn_radiation_monochromator graphite
_diffrn_radiation_source 'fine-focus sealed tube'
_diffrn_radiation_type MoK\a
_diffrn_radiation_wavelength 0.71073
_diffrn_reflns_av_R_equivalents 0.0308
_diffrn_reflns_av_sigmaI/netI 0.0169
_diffrn_reflns_limit_h_max 14
_diffrn_reflns_limit_h_min -14
_diffrn_reflns_limit_k_max 14
_diffrn_reflns_limit_k_min -14
_diffrn_reflns_limit_l_max 21
_diffrn_reflns_limit_l_min -21
_diffrn_reflns_number 16957
_diffrn_reflns_theta_full 27.17
_diffrn_reflns_theta_max 27.17
_diffrn_reflns_theta_min 2.50
_exptl_absorpt_coefficient_mu 0.677
_exptl_absorpt_correction_T_max 0.912
_exptl_absorpt_correction_T_min 0.885
_exptl_absorpt_correction_type multi-scan
_exptl_absorpt_process_details 'SADABS Version 2008/1 (Bruker AXS Inc.)'
_exptl_crystal_colour colourless
_exptl_crystal_density_diffrn 1.19
_exptl_crystal_density_method 'not measured'
_exptl_crystal_description prism
_exptl_crystal_F_000 816
_exptl_crystal_size_max 0.33
_exptl_crystal_size_mid 0.15
_exptl_crystal_size_min 0.14
_refine_diff_density_max 0.240
_refine_diff_density_min -0.261
_refine_diff_density_rms 0.065
_refine_ls_extinction_method none
_refine_ls_goodness_of_fit_ref 1.037
_refine_ls_hydrogen_treatment mixed
_refine_ls_matrix_type full
_refine_ls_number_parameters 120
_refine_ls_number_reflns 1319
_refine_ls_number_restraints 0
_refine_ls_restrained_S_all 1.037
_refine_ls_R_factor_all 0.0605
_refine_ls_R_factor_gt 0.0445
_refine_ls_shift/su_max 0.000
_refine_ls_shift/su_mean 0.000
_refine_ls_structure_factor_coef Fsqd
_refine_ls_weighting_details 'calc w=1/[\s^2^(Fo^2^)+(0.0931P)^2^+1.0392P] where P=(Fo^2^+2Fc^2^)/3'
_refine_ls_weighting_scheme calc
_refine_ls_wR_factor_gt 0.1270
_refine_ls_wR_factor_ref 0.1423
_reflns_number_gt 946
_reflns_number_total 1319
_reflns_threshold_expression >2\s(I)
_cod_data_source_file c6tc00723f7.cif
_cod_data_source_block '[TPA][Fe(dca)3]323K'
_cod_original_sg_symbol_H-M Ibam
_cod_database_code 7234788

loop_
_symmetry_equiv_pos_as_xyz
'x, y, z'
'-x, -y, z'
'x, -y, -z+1/2'
'-x, y, -z+1/2'
'x+1/2, y+1/2, z+1/2'
'-x+1/2, -y+1/2, z+1/2'
'x+1/2, -y+1/2, -z+1'
'-x+1/2, y+1/2, -z+1'
'-x, -y, -z'
'x, y, -z'
'-x, y, z-1/2'
'x, -y, z-1/2'
'-x+1/2, -y+1/2, -z+1/2'
'x+1/2, y+1/2, -z+1/2'
'-x+1/2, y+1/2, z'
'x+1/2, -y+1/2, z'

loop_
_atom_site_label
_atom_site_type_symbol
_atom_site_fract_x
_atom_site_fract_y
_atom_site_fract_z
_atom_site_U_iso_or_equiv
_atom_site_adp_type
_atom_site_occupancy
_atom_site_symmetry_multiplicity
_atom_site_calc_flag
_atom_site_refinement_flags
_atom_site_disorder_assembly
_atom_site_disorder_group
N10 N 0.5000 0.5000 0.2500 0.095(2) Uani 1 4 d S . .
C10 C 0.4259(8) 0.4272(8) 0.1990(3) 0.179(3) Uani 1 1 d . . .
N5B N 0.079(2) 0.571(2) 0.2504(10) 0.076(6) Uiso 0.13 1 d P . .
C11A C 0.3625(19) 0.432(2) 0.1459(13) 0.182(10) Uani 0.33 1 d P . .
C12A C 0.3232(11) 0.3237(11) 0.1062(7) 0.127(4) Uani 0.50 1 d P . .
C11C C 0.431(2) 0.3610(17) 0.1461(13) 0.180(10) Uani 0.33 1 d P . .
C11B C 0.3412(18) 0.3482(19) 0.2273(14) 0.157(7) Uani 0.33 1 d P . .
C12B C 0.2793(17) 0.2782(17) 0.1468(11) 0.183(7) Uani 0.50 1 d P . .
N3 N 0.1247(4) 0.1258(4) 0.0286(3) 0.085(2) Uani 0.50 1 d P . .
N5A N 0.0000 0.606(3) 0.2500 0.068(8) Uiso 0.12 2 d SP . .
N5C N 0.112(3) 0.5000 0.2500 0.071(8) Uiso 0.12 2 d SP . .
C3B C 0.037(4) 0.536(3) 0.1826(11) 0.062(5) Uiso 0.17 1 d P . .
C3A C -0.014(5) 0.545(2) 0.1812(11) 0.059(5) Uiso 0.17 1 d P . .
C3C C 0.051(2) 0.489(4) 0.1828(11) 0.060(5) Uiso 0.17 1 d P . .
Fe1 Fe 0.0000 0.5000 0.0000 0.0410(3) Uani 1 4 d S . .
N1 N 0.1799(3) 0.5521(3) 0.0000 0.0747(10) Uani 1 2 d S . .
N2 N 0.0516(3) 0.3202(3) 0.0000 0.0734(9) Uani 1 2 d S . .
C2 C 0.0910(3) 0.2316(4) 0.0000 0.0908(16) Uani 1 2 d S . .
C1 C 0.2688(4) 0.5915(3) 0.0000 0.0927(17) Uani 1 2 d S . .
N4 N 0.0000 0.5000 0.1236(3) 0.0967(16) Uani 1 2 d S . .

loop_
_atom_site_aniso_label
_atom_site_aniso_U_11
_atom_site_aniso_U_22
_atom_site_aniso_U_33
_atom_site_aniso_U_23
_atom_site_aniso_U_13
_atom_site_aniso_U_12
N10 0.131(6) 0.110(5) 0.045(3) 0.000 0.000 0.000
C10 0.235(9) 0.212(8) 0.091(4) -0.011(4) -0.024(5) -0.094(7)
C11A 0.177(18) 0.22(2) 0.149(16) -0.067(16) -0.097(14) 0.088(18)
C12A 0.127(9) 0.129(9) 0.124(10) -0.049(7) -0.042(7) 0.004(7)
C11C 0.23(2) 0.150(16) 0.157(17) -0.095(14) -0.070(17) 0.082(17)
C11B 0.163(16) 0.178(17) 0.129(13) 0.050(13) 0.011(13) -0.040(15)
C12B 0.169(13) 0.187(14) 0.19(2) -0.014(12) -0.026(12) -0.065(11)
N3 0.049(2) 0.051(2) 0.154(8) 0.015(3) 0.016(3) 0.0043(18)
Fe1 0.0412(4) 0.0451(4) 0.0367(4) 0.000 0.000 0.0000(2)
N1 0.0503(19) 0.0547(19) 0.119(3) 0.000 0.000 -0.0046(16)
N2 0.0517(19) 0.0526(19) 0.116(3) 0.000 0.000 0.0042(16)
C2 0.0345(18) 0.053(2) 0.185(5) 0.000 0.000 -0.0022(17)
C1 0.051(2) 0.0412(19) 0.186(6) 0.000 0.000 0.0036(17)
N4 0.129(4) 0.123(4) 0.0383(19) 0.000 0.000 -0.002(2)

loop_
_atom_type_symbol
_atom_type_description
_atom_type_scat_dispersion_real
_atom_type_scat_dispersion_imag
_atom_type_scat_source
C C 0.0033 0.0016 'International Tables Vol C Tables 4.2.6.8 and 6.1.1.4'
H H 0.0000 0.0000 'International Tables Vol C Tables 4.2.6.8 and 6.1.1.4'
N N 0.0061 0.0033 'International Tables Vol C Tables 4.2.6.8 and 6.1.1.4'
Fe Fe 0.3463 0.8444 'International Tables Vol C Tables 4.2.6.8 and 6.1.1.4'

loop_
_geom_angle_atom_site_label_1
_geom_angle_atom_site_label_2
_geom_angle_atom_site_label_3
_geom_angle
_geom_angle_site_symmetry_1
_geom_angle_site_symmetry_3
C10 N10 C10 106.9(5) . 2_665
C10 N10 C10 111.4(8) . 4_655
C10 N10 C10 110.1(8) 2_665 4_655
C10 N10 C10 110.1(8) . 3_565
C10 N10 C10 111.4(8) 2_665 3_565
C10 N10 C10 106.9(5) 4_655 3_565
C11A C10 C11C 57.2(11) . .
C11A C10 C11B 83.0(18) . .
C11C C10 C11B 83.6(18) . .
C11A C10 N10 142.6(16) . .
C11C C10 N10 142.2(16) . .
C11B C10 N10 123.2(11) . .
N5C N5B N5A 138(4) . .
N5C N5B C3B 82(3) . .
N5A N5B C3B 77(3) . .
N5C N5B C3C 69(3) . 3_565
N5A N5B C3C 90(3) . 3_565
C3B N5B C3C 120(2) . 3_565
N5C N5B C3A 92(3) . 4
N5A N5B C3A 67(2) . 4
C3B N5B C3A 118(2) . 4
C3C N5B C3A 23.7(11) 3_565 4
N5C N5B C3C 61(2) . .
N5A N5B C3C 93(2) . .
C3B N5B C3C 21.1(15) . .
C3C N5B C3C 106.3(19) 3_565 .
C3A N5B C3C 113(3) 4 .
N5C N5B C3A 96(2) . .
N5A N5B C3A 57.9(18) . .
C3B N5B C3A 19.9(15) . .
C3C N5B C3A 112(2) 3_565 .
C3A N5B C3A 103.1(18) 4 .
C3C N5B C3A 36.3(10) . .
N5C N5B N5B 24(3) . 3_565
N5A N5B N5B 114(2) . 3_565
C3B N5B N5B 72(2) . 3_565
C3C N5B N5B 61(2) 3_565 3_565
C3A N5B N5B 78.4(18) 4 3_565
C3C N5B N5B 51.5(18) . 3_565
C3A N5B N5B 79.1(14) . 3_565
N5C N5B C3B 59(2) . 3_565
N5A N5B C3B 92(2) . 3_565
C3B N5B C3B 105.2(19) . 3_565
C3C N5B C3B 15.5(13) 3_565 3_565
C3A N5B C3B 33.2(16) 4 3_565
C3C N5B C3B 90.8(17) . 3_565
C3A N5B C3B 100(3) . 3_565
N5B N5B C3B 46.2(12) 3_565 3_565
N5C N5B C3B 96(3) . 4
N5A N5B C3B 54.9(17) . 4
C3B N5B C3B 102.9(18) . 4
C3C N5B C3B 35.1(15) 3_565 4
C3A N5B C3B 16.3(12) 4 4
C3C N5B C3B 101(3) . 4
C3A N5B C3B 86.9(15) . 4
N5B N5B C3B 77.3(15) 3_565 4
C3B N5B C3B 38.3(15) 3_565 4
N5C N5B N5B 114(3) . 4
N5A N5B N5B 24(2) . 4
C3B N5B N5B 68(2) . 4
C3C N5B N5B 77.0(18) 3_565 4
C3A N5B N5B 59(2) 4 4
C3C N5B N5B 77.6(15) . 4
C3A N5B N5B 48.6(17) . 4
N5B N5B N5B 90.00(3) 3_565 4
C3B N5B N5B 74.1(16) 3_565 4
C3B N5B N5B 43.2(12) 4 4
N5C N5B C3A 62(2) . 2_565
N5A N5B C3A 86(2) . 2_565
C3B N5B C3A 26.8(15) . 2_565
C3C N5B C3A 94.8(18) 3_565 2_565
C3A N5B C3A 100(2) 4 2_565
C3C N5B C3A 13.7(10) . 2_565
C3A N5B C3A 34.1(16) . 2_565
N5B N5B C3A 46.1(11) 3_565 2_565
C3B N5B C3A 79.6(14) 3_565 2_565
C3B N5B C3A 88(3) 4 2_565
N5B N5B C3A 67.1(16) 4 2_565
C11C C11A C10 62.2(12) . .
C11C C11A C12A 66.9(18) . .
C10 C11A C12A 120(2) . .
C11C C11A C11B 72(2) . .
C10 C11A C11B 54.6(13) . .
C12A C11A C11B 82.3(18) . .
C11C C11A C12B 72(2) . .
C10 C11A C12B 104.2(19) . .
C12A C11A C12B 29.0(9) . .
C11B C11A C12B 55.6(13) . .
C12B C12A C11C 104(2) . .
C12B C12A C11A 105(2) . .
C11C C12A C11A 44.8(8) . .
C11A C11C C10 60.6(11) . .
C11A C11C C12A 68.3(19) . .
C10 C11C C12A 120(2) . .
C11A C11C C11B 70.0(19) . .
C10 C11C C11B 53.7(13) . .
C12A C11C C11B 82.0(17) . .
C11A C11C C12B 75(2) . .
C10 C11C C12B 105.2(19) . .
C12A C11C C12B 29.6(9) . .
C11B C11C C12B 55.9(13) . .
C10 C11B C11A 42.5(8) . .
C10 C11B C11C 42.7(9) . .
C11A C11B C11C 38.0(9) . .
C10 C11B C12B 107.2(15) . .
C11A C11B C12B 70.4(14) . .
C11C C11B C12B 68.8(14) . .
C12A C12B C11B 96.5(16) . .
C12A C12B C11C 46.4(13) . .
C11B C12B C11C 55.3(9) . .
C12A C12B C11A 45.7(13) . .
C11B C12B C11A 54.0(9) . .
C11C C12B C11A 32.9(6) . .
N3 N3 C2 68.8(2) 10 .
N3 N3 C1 68.9(2) 10 15_545
C2 N3 C1 112.0(4) . 15_545
N5B N5A N5B 132(5) . 4
N5B N5A C3A 85(3) . .
N5B N5A C3A 72(3) 4 .
N5B N5A C3A 72(3) . 4
N5B N5A C3A 85(3) 4 4
C3A N5A C3A 120(3) . 4
N5B N5A C3B 62(2) . .
N5B N5A C3B 92(2) 4 .
C3A N5A C3B 23.6(11) . .
C3A N5A C3B 111(2) 4 .
N5B N5A C3B 92(2) . 4
N5B N5A C3B 62(2) 4 4
C3A N5A C3B 111(3) . 4
C3A N5A C3B 23.6(11) 4 4
C3B N5A C3B 113(3) . 4
N5B N5A C3C 94(2) . 2_565
N5B N5A C3C 54.4(18) 4 2_565
C3A N5A C3C 18.4(14) . 2_565
C3A N5A C3C 108(3) 4 2_565
C3B N5A C3C 37.6(14) . 2_565
C3B N5A C3C 95(2) 4 2_565
N5B N5A C3C 54.4(18) . 3_565
N5B N5A C3C 94(2) 4 3_565
C3A N5A C3C 108(3) . 3_565
C3A N5A C3C 18.4(14) 4 3_565
C3B N5A C3C 95(2) . 3_565
C3B N5A C3C 37.6(14) 4 3_565
C3C N5A C3C 100(3) 2_565 3_565
N5B N5A N5C 20(2) . .
N5B N5A N5C 113(3) 4 .
C3A N5A N5C 75(2) . .
C3A N5A N5C 64(2) 4 .
C3B N5A N5C 54(2) . .
C3B N5A N5C 80.0(17) 4 .
C3C N5A N5C 78.9(17) 2_565 .
C3C N5A N5C 46.1(14) 3_565 .
N5B N5A N5C 113(3) . 2_565
N5B N5A N5C 20(2) 4 2_565
C3A N5A N5C 64(2) . 2_565
C3A N5A N5C 75(2) 4 2_565
C3B N5A N5C 80.0(18) . 2_565
C3B N5A N5C 54(2) 4 2_565
C3C N5A N5C 46.1(14) 2_565 2_565
C3C N5A N5C 78.9(17) 3_565 2_565
N5C N5A N5C 93(2) . 2_565
N5B N5A C3C 55(2) . .
N5B N5A C3C 90(3) 4 .
C3A N5A C3C 31.2(18) . .
C3A N5A C3C 98(2) 4 .
C3B N5A C3C 13.9(12) . .
C3B N5A C3C 100(3) 4 .
C3C N5A C3C 39.1(17) 2_565 .
C3C N5A C3C 81.5(18) 3_565 .
N5C N5A C3C 43.6(10) . .
N5C N5A C3C 74.4(19) 2_565 .
N5B N5A C3C 90(3) . 4
N5B N5A C3C 55(2) 4 4
C3A N5A C3C 98(2) . 4
C3A N5A C3C 31.2(18) 4 4
C3B N5A C3C 100(3) . 4
C3B N5A C3C 13.9(12) 4 4
C3C N5A C3C 81.5(18) 2_565 4
C3C N5A C3C 39.1(17) 3_565 4
N5C N5A C3C 74.4(19) . 4
N5C N5A C3C 43.6(10) 2_565 4
C3C N5A C3C 88(3) . 4
N5B N5C N5B 131(6) . 3_565
N5B N5C C3C 83(3) . .
N5B N5C C3C 72(3) 3_565 .
N5B N5C C3C 72(3) . 3_565
N5B N5C C3C 83(3) 3_565 3_565
C3C N5C C3C 119(3) . 3_565
N5B N5C C3B 62(2) . .
N5B N5C C3B 90(3) 3_565 .
C3C N5C C3B 21.9(13) . .
C3C N5C C3B 110(3) 3_565 .
N5B N5C C3B 90(3) . 3_565
N5B N5C C3B 62(2) 3_565 3_565
C3C N5C C3B 110(3) . 3_565
C3C N5C C3B 21.9(13) 3_565 3_565
C3B N5C C3B 110(3) . 3_565
N5B N5C C3A 91(3) . 2_565
N5B N5C C3A 56(2) 3_565 2_565
C3C N5C C3A 17.2(14) . 2_565
C3C N5C C3A 107(3) 3_565 2_565
C3B N5C C3A 34.0(12) . 2_565
C3B N5C C3A 95(2) 3_565 2_565
N5B N5C C3A 56(2) . 4
N5B N5C C3A 91(3) 3_565 4
C3C N5C C3A 107(3) . 4
C3C N5C C3A 17.2(14) 3_565 4
C3B N5C C3A 95(2) . 4
C3B N5C C3A 34.0(12) 3_565 4
C3A N5C C3A 99(3) 2_565 4
N5B N5C N5A 109(4) . 2_565
N5B N5C N5A 22(2) 3_565 2_565
C3C N5C N5A 64(2) . 2_565
C3C N5C N5A 72(2) 3_565 2_565
C3B N5C N5A 76.8(17) . 2_565
C3B N5C N5A 53(2) 3_565 2_565
C3A N5C N5A 47.0(14) 2_565 2_565
C3A N5C N5A 74.7(17) 4 2_565
N5B N5C N5A 22(2) . .
N5B N5C N5A 109(4) 3_565 .
C3C N5C N5A 72(2) . .
C3C N5C N5A 64(2) 3_565 .
C3B N5C N5A 53(2) . .
C3B N5C N5A 76.8(17) 3_565 .
C3A N5C N5A 74.7(17) 2_565 .
C3A N5C N5A 47.0(14) 4 .
N5A N5C N5A 87(2) 2_565 .
N5B N5C C3A 57(2) . .
N5B N5C C3A 86(3) 3_565 .
C3C N5C C3A 28.7(15) . .
C3C N5C C3A 97(2) 3_565 .
C3B N5C C3A 13.5(11) . .
C3B N5C C3A 97(3) 3_565 .
C3A N5C C3A 34.0(15) 2_565 .
C3A N5C C3A 81.9(18) 4 .
N5A N5C C3A 69.3(19) 2_565 .
N5A N5C C3A 43.7(10) . .
N5B N5C C3A 86(3) . 3_565
N5B N5C C3A 57(2) 3_565 3_565
C3C N5C C3A 97(2) . 3_565
C3C N5C C3A 28.7(15) 3_565 3_565
C3B N5C C3A 97(3) . 3_565
C3B N5C C3A 13.5(11) 3_565 3_565
C3A N5C C3A 81.9(18) 2_565 3_565
C3A N5C C3A 34.0(15) 4 3_565
N5A N5C C3A 43.7(10) 2_565 3_565
N5A N5C C3A 69.3(19) . 3_565
C3A N5C C3A 84(3) . 3_565
C3C C3B C3A 118(6) . .
C3C C3B C3A 33(3) . 2_565
C3A C3B C3A 85(4) . 2_565
C3C C3B C3C 92(4) . 2_565
C3A C3B C3C 27(3) . 2_565
C3A C3B C3C 59(2) 2_565 2_565
C3C C3B C3B 63(4) . 2_565
C3A C3B C3B 55(3) . 2_565
C3A C3B C3B 30.3(17) 2_565 2_565
C3C C3B C3B 28.8(16) 2_565 2_565
C3C C3B N4 77(3) . .
C3A C3B N4 71(3) . .
C3A C3B N4 63.1(18) 2_565 .
C3C C3B N4 64.3(17) 2_565 .
C3B C3B N4 60.2(10) 2_565 .
C3C C3B N5B 100(6) . .
C3A C3B N5B 110(5) . .
C3A C3B N5B 115(4) 2_565 .
C3C C3B N5B 116(3) 2_565 .
C3B C3B N5B 118.5(14) 2_565 .
N4 C3B N5B 178(5) . .
C3C C3B N5A 127(4) . .
C3A C3B N5A 70(5) . .
C3A C3B N5A 118(3) 2_565 .
C3C C3B N5A 83(4) 2_565 .
C3B C3B N5A 100(4) 2_565 .
N4 C3B N5A 141(4) . .
N5B C3B N5A 40.9(13) . .
C3C C3B N5C 64(5) . .
C3A C3B N5C 130(3) . .
C3A C3B N5C 85(5) 2_565 .
C3C C3B N5C 118(3) 2_565 .
C3B C3B N5C 103(4) 2_565 .
N4 C3B N5C 141(4) . .
N5B C3B N5C 36.2(14) . .
N5A C3B N5C 72.6(13) . .
C3C C3B N5B 41(3) . 3_565
C3A C3B N5B 116(4) . 3_565
C3A C3B N5B 54(4) 2_565 3_565
C3C C3B N5B 95(3) 2_565 3_565
C3B C3B N5B 73(4) 2_565 3_565
N4 C3B N5B 115(3) . 3_565
N5B C3B N5B 62(2) . 3_565
N5A C3B N5B 86.7(16) . 3_565
N5C C3B N5B 30.8(13) . 3_565
C3C C3B N5B 116(4) . 4
C3A C3B N5B 43(3) . 4
C3A C3B N5B 92(4) 2_565 4
C3C C3B N5B 50(3) 2_565 4
C3B C3B N5B 68(4) 2_565 4
N4 C3B N5B 112(3) . 4
N5B C3B N5B 69(2) . 4
N5A C3B N5B 33.3(13) . 4
N5C C3B N5B 89.2(16) . 4
N5B C3B N5B 86.6(16) 3_565 4
C3C C3A C3B 126(6) 2_565 .
C3C C3A C3B 32(3) 2_565 2_565
C3B C3A C3B 94(4) . 2_565
C3C C3A C3C 97(4) 2_565 .
C3B C3A C3C 30(3) . .
C3B C3A C3C 65(3) 2_565 .
C3C C3A C3A 65(4) 2_565 2_565
C3B C3A C3A 62(3) . 2_565
C3B C3A C3A 33(2) 2_565 2_565
C3C C3A C3A 31.9(15) . 2_565
C3C C3A N4 81(3) 2_565 .
C3B C3A N4 79(3) . .
C3B C3A N4 67.6(18) 2_565 .
C3C C3A N4 67.5(18) . .
C3A C3A N4 61.3(11) 2_565 .
C3C C3A N5A 113(5) 2_565 .
C3B C3A N5A 87(5) . .
C3B C3A N5A 120(3) 2_565 .
C3C C3A N5A 102(4) . .
C3A C3A N5A 116(2) 2_565 .
N4 C3A N5A 165(5) . .
C3C C3A N5B 73(5) 2_565 4
C3B C3A N5B 121(4) . 4
C3B C3A N5B 92(5) 2_565 4
C3C C3A N5B 120(2) . 4
C3A C3A N5B 111(3) 2_565 4
N4 C3A N5B 154(5) . 4
N5A C3A N5B 41.2(12) . 4
C3C C3A N5B 125(4) 2_565 .
C3B C3A N5B 50(4) . .
C3B C3A N5B 109(4) 2_565 .
C3C C3A N5B 67(4) . .
C3A C3A N5B 89(4) 2_565 .
N4 C3A N5B 129(4) . .
N5A C3A N5B 37.3(13) . .
N5B C3A N5B 72.4(18) 4 .
C3C C3A N5C 44(4) 2_565 2_565
C3B C3A N5C 124(4) . 2_565
C3B C3A N5C 61(4) 2_565 2_565
C3C C3A N5C 106(4) . 2_565
C3A C3A N5C 85(4) 2_565 2_565
N4 C3A N5C 124(3) . 2_565
N5A C3A N5C 68.5(15) . 2_565
N5B C3A N5C 31.6(13) 4 2_565
N5B C3A N5C 88.5(15) . 2_565
C3C C3A N5C 110(4) 2_565 .
C3B C3A N5C 36(3) . .
C3B C3A N5C 86(4) 2_565 .
C3C C3A N5C 41(3) . .
C3A C3A N5C 61(4) 2_565 .
N4 C3A N5C 108(3) . .
N5A C3A N5C 61.5(16) . .
N5B C3A N5C 86.4(16) 4 .
N5B C3A N5C 27.4(10) . .
N5C C3A N5C 88.7(19) 2_565 .
C3C C3A N5B 39(3) 2_565 2_565
C3B C3A N5B 103(4) . 2_565
C3B C3A N5B 39(3) 2_565 2_565
C3C C3A N5B 80(4) . 2_565
C3A C3A N5B 57(3) 2_565 2_565
N4 C3A N5B 106(2) . 2_565
N5A C3A N5B 82.2(18) . 2_565
N5B C3A N5B 55.5(19) 4 2_565
N5B C3A N5B 85.7(16) . 2_565
N5C C3A N5B 27.5(10) 2_565 2_565
N5C C3A N5B 73.9(12) . 2_565
C3B C3C C3A 115(6) . 2_565
C3B C3C C3A 32(3) . .
C3A C3C C3A 83(4) 2_565 .
C3B C3C C3B 88(4) . 2_565
C3A C3C C3B 27(3) 2_565 2_565
C3A C3C C3B 56(3) . 2_565
C3B C3C N4 75(3) . .
C3A C3C N4 70(3) 2_565 .
C3A C3C N4 61.9(18) . .
C3B C3C N4 63.1(18) 2_565 .
C3B C3C C3C 60(3) . 2_565
C3A C3C C3C 55(3) 2_565 2_565
C3A C3C C3C 28.5(16) . 2_565
C3B C3C C3C 27.8(18) 2_565 2_565
N4 C3C C3C 59.5(11) . 2_565
C3B C3C N5C 94(6) . .
C3A C3C N5C 119(5) 2_565 .
C3A C3C N5C 110(4) . .
C3B C3C N5C 121(3) 2_565 .
N4 C3C N5C 168(5) . .
C3C C3C N5C 118(2) 2_565 .
C3B C3C N5B 123(4) . 3_565
C3A C3C N5B 83(5) 2_565 3_565
C3A C3C N5B 122(3) . 3_565
C3B C3C N5B 95(4) 2_565 3_565
N4 C3C N5B 153(5) . 3_565
C3C C3C N5B 109(3) 2_565 3_565
N5C C3C N5B 38.3(12) . 3_565
C3B C3C N5B 59(5) . .
C3A C3C N5B 127(4) 2_565 .
C3A C3C N5B 77(4) . .
C3B C3C N5B 112(3) 2_565 .
N4 C3C N5B 134(4) . .
C3C C3C N5B 94(3) 2_565 .
N5C C3C N5B 35.4(14) . .
N5B C3C N5B 68(2) 3_565 .
C3B C3C N5A 121(4) . 2_565
C3A C3C N5A 49(4) 2_565 2_565
C3A C3C N5A 100(4) . 2_565
C3B C3C N5A 60(3) 2_565 2_565
N4 C3C N5A 119(3) . 2_565
C3C C3C N5A 78(4) 2_565 2_565
N5C C3C N5A 69.7(15) . 2_565
N5B C3C N5A 35.8(14) 3_565 2_565
N5B C3C N5A 87.0(15) . 2_565
C3B C3C N5A 39(3) . .
C3A C3C N5A 107(5) 2_565 .
C3A C3C N5A 46(3) . .
C3B C3C N5A 84(3) 2_565 .
N4 C3C N5A 107(2) . .
C3C C3C N5A 63(3) 2_565 .
N5C C3C N5A 64.0(17) . .
N5B C3C N5A 85.0(16) 3_565 .
N5B C3C N5A 32.0(12) . .
N5A C3C N5A 85.9(19) 2_565 .
N4 Fe1 N4 180.0 9_565 .
N4 Fe1 N2 90.0 9_565 9_565
N4 Fe1 N2 90.0 . 9_565
N4 Fe1 N2 90.0 9_565 .
N4 Fe1 N2 90.0 . .
N2 Fe1 N2 180.0 9_565 .
N4 Fe1 N1 90.0 9_565 .
N4 Fe1 N1 90.0 . .
N2 Fe1 N1 89.83(14) 9_565 .
N2 Fe1 N1 90.17(14) . .
N4 Fe1 N1 90.0 9_565 9_565
N4 Fe1 N1 90.0 . 9_565
N2 Fe1 N1 90.17(14) 9_565 9_565
N2 Fe1 N1 89.83(14) . 9_565
N1 Fe1 N1 180.0 . 9_565
C1 N1 Fe1 172.2(3) . .
C2 N2 Fe1 172.0(3) . .
N2 C2 N3 157.9(3) . 10
N2 C2 N3 157.9(3) . .
N3 C2 N3 42.4(5) 10 .
N1 C1 N3 158.1(3) . 8_554
N1 C1 N3 158.1(3) . 15
N3 C1 N3 42.2(5) 8_554 15
C3A N4 C3A 57(2) 2_565 .
C3A N4 C3B 49.3(14) 2_565 .
C3A N4 C3B 29.7(13) . .
C3A N4 C3B 29.7(13) 2_565 2_565
C3A N4 C3B 49.3(14) . 2_565
C3B N4 C3B 60(2) . 2_565
C3A N4 C3C 28.8(12) 2_565 .
C3A N4 C3C 50.6(12) . .
C3B N4 C3C 27.6(13) . .
C3B N4 C3C 52.5(14) 2_565 .
C3A N4 C3C 50.6(12) 2_565 2_565
C3A N4 C3C 28.8(12) . 2_565
C3B N4 C3C 52.5(14) . 2_565
C3B N4 C3C 27.6(13) 2_565 2_565
C3C N4 C3C 61(2) . 2_565
C3A N4 Fe1 151.3(11) 2_565 .
C3A N4 Fe1 151.3(11) . .
C3B N4 Fe1 150.2(10) . .
C3B N4 Fe1 150.2(10) 2_565 .
C3C N4 Fe1 149.5(11) . .
C3C N4 Fe1 149.5(11) 2_565 .

loop_
_geom_bond_atom_site_label_1
_geom_bond_atom_site_label_2
_geom_bond_distance
_geom_bond_site_symmetry_2
N10 C10 1.490(6) .
N10 C10 1.490(6) 2_665
N10 C10 1.490(6) 4_655
N10 C10 1.490(6) 3_565
C10 C11A 1.179(16) .
C10 C11C 1.196(15) .
C10 C11B 1.423(18) .
N5B N5C 0.90(3) .
N5B N5A 1.00(3) .
N5B C3B 1.34(3) .
N5B C3C 1.39(3) 3_565
N5B C3A 1.44(3) 4
N5B C3C 1.55(4) .
N5B C3A 1.64(4) .
N5B N5B 1.64(5) 3_565
N5B C3B 1.77(5) 3_565
N5B C3B 1.82(5) 4
N5B N5B 1.83(5) 4
N5B C3A 1.96(4) 2_565
C11A C11C 1.14(2) .
C11A C12A 1.50(3) .
C12A C12B 1.014(19) .
C12A C11C 1.48(3) .
N3 N3 0.994(12) 10
N3 C2 1.374(6) .
N3 C1 1.382(6) 15_545
N5A N5B 1.00(3) 4
N5A C3A 1.40(3) .
N5A C3A 1.40(3) 4
N5A C3B 1.49(4) .
N5A C3B 1.49(4) 4
N5A C3C 1.71(5) 2_565
N5A C3C 1.71(5) 3_565
N5A N5C 1.78(4) .
N5A N5C 1.78(4) 2_565
N5A C3C 1.89(4) .
N5A C3C 1.89(4) 4
N5C N5B 0.90(3) 3_565
N5C C3C 1.37(3) .
N5C C3C 1.37(3) 3_565
N5C C3B 1.51(4) .
N5C C3B 1.51(4) 3_565
N5C C3A 1.72(5) 2_565
N5C C3A 1.72(5) 4
N5C N5A 1.78(4) 2_565
N5C C3A 1.95(5) .
N5C C3A 1.95(5) 3_565
C3B C3C 0.57(3) .
C3B C3A 0.60(3) .
C3B C3A 0.97(3) 2_565
C3B C3C 1.05(3) 2_565
C3B C3B 1.18(5) 2_565
C3B N4 1.18(2) .
C3B N5B 1.77(5) 3_565
C3B N5B 1.82(5) 4
C3A C3C 0.58(2) 2_565
C3A C3B 0.97(3) 2_565
C3A C3C 1.00(3) .
C3A C3A 1.10(5) 2_565
C3A N4 1.14(2) .
C3A N5B 1.44(3) 4
C3A N5C 1.72(5) 2_565
C3A N5B 1.96(4) 2_565
C3C C3A 0.58(2) 2_565
C3C C3B 1.05(3) 2_565
C3C N4 1.19(2) .
C3C C3C 1.21(5) 2_565
C3C N5B 1.39(3) 3_565
C3C N5A 1.71(5) 2_565
Fe1 N4 2.149(4) 9_565
Fe1 N4 2.149(4) .
Fe1 N2 2.157(3) 9_565
Fe1 N2 2.157(3) .
Fe1 N1 2.158(3) .
Fe1 N1 2.158(3) 9_565
N1 C1 1.121(5) .
N2 C2 1.118(5) .
C2 N3 1.374(6) 10
C1 N3 1.382(6) 8_554
C1 N3 1.382(6) 15
N4 C3A 1.14(2) 2_565
N4 C3B 1.18(2) 2_565
N4 C3C 1.19(2) 2_565
